data_7124112
loop_
_publ_author_name
'Mandal, Swadhin K.'
'Das, Hari Sankar'
'Das, Shyamal'
'Dey, Kartick'
'Singh, Bhagat'
'Koottanil Haridasan, Rahul'
'Das, Arpan'
'Ahmed, Jasimuddin'

_publ_section_title
;
 Primary Amides to Amines or Nitriles: Dual Role by a Single Catalyst
;
_journal_name_full 'Chemical Communications'
_journal_paper_doi 10.1039/C9CC05856G
_journal_year 2019
_chemical_formula_moiety 'C31 H25 Mn N3 O3, Cl O4'
_chemical_formula_sum 'C31 H25 Cl Mn N3 O7'
_chemical_formula_weight 641.93
_space_group_crystal_system monoclinic
_space_group_IT_number 14
_space_group_name_Hall '-P 2yn'
_space_group_name_H-M_alt 'P 1 21/n 1'
_symmetry_space_group_name_Hall '-P 2yn'
_symmetry_space_group_name_H-M 'P 1 21/n 1'
_atom_sites_solution_hydrogens geom
_atom_sites_solution_primary dual
_audit_creation_date 2019-01-09
_audit_creation_method
;
Olex2 1.2
(compiled 2018.05.29 svn.r3508 for OlexSys, GUI svn.r5506)
;
_audit_update_record
;
2019-01-09 deposited with the CCDC.    2019-09-04 downloaded from the CCDC.
;
_cell_angle_alpha 90
_cell_angle_beta 118.719(10)
_cell_angle_gamma 90
_cell_formula_units_Z 4
_cell_length_a 14.1071(11)
_cell_length_b 15.4146(7)
_cell_length_c 14.1647(10)
_cell_measurement_reflns_used 5787
_cell_measurement_temperature 100.00(10)
_cell_measurement_theta_max 24.9960
_cell_measurement_theta_min 2.8020
_cell_volume 2701.3(4)
_computing_cell_refinement
;
CrysAlisPro, Agilent Technologies,
Version 1.171.37.34 (release 22-05-2014 CrysAlis171 .NET)
(compiled May 22 2014,16:03:01)
;
_computing_data_collection
;
CrysAlisPro, Agilent Technologies,
Version 1.171.37.34 (release 22-05-2014 CrysAlis171 .NET)
(compiled May 22 2014,16:03:01)
;
_computing_data_reduction
;
CrysAlisPro, Agilent Technologies,
Version 1.171.37.34 (release 22-05-2014 CrysAlis171 .NET)
(compiled May 22 2014,16:03:01)
;
_computing_molecular_graphics 'Olex2 (Dolomanov et al., 2009)'
_computing_publication_material 'Olex2 (Dolomanov et al., 2009)'
_computing_structure_refinement 'ShelXL (Sheldrick, 2015)'
_computing_structure_solution 'ShelXT (Sheldrick, 2015)'
_diffrn_ambient_environment N~2~
_diffrn_ambient_temperature 100.00(10)
_diffrn_detector 'CCD plate'
_diffrn_detector_area_resol_mean 7.9580
_diffrn_detector_type Eos
_diffrn_measured_fraction_theta_full 0.986
_diffrn_measured_fraction_theta_max 0.986
_diffrn_measurement_details
;
#__ type_ start__ end____ width___ exp.time_
  1 omega -113.00   19.00   1.0000   50.0000
omega____ theta____ kappa____ phi______ frames
    -      -25.7617  -77.0000   30.0000 132

#__ type_ start__ end____ width___ exp.time_
  2 omega  -60.00   72.00   1.0000   50.0000
omega____ theta____ kappa____ phi______ frames
    -       27.1679  -77.0000  120.0000 132

#__ type_ start__ end____ width___ exp.time_
  3 omega  -11.00   57.00   1.0000   50.0000
omega____ theta____ kappa____ phi______ frames
    -       27.1679   57.0000 -150.0000 68
;
_diffrn_measurement_device 'four-circle diffractometer'
_diffrn_measurement_device_type 'SuperNova, Dual, Cu at zero, Eos'
_diffrn_measurement_method '\w scans'
_diffrn_orient_matrix_UB_11 -0.0285886000
_diffrn_orient_matrix_UB_12 0.0040281000
_diffrn_orient_matrix_UB_13 0.0294565000
_diffrn_orient_matrix_UB_21 -0.0488109000
_diffrn_orient_matrix_UB_22 0.0063178000
_diffrn_orient_matrix_UB_23 -0.0487256000
_diffrn_orient_matrix_UB_31 -0.0092549000
_diffrn_orient_matrix_UB_32 -0.0454404000
_diffrn_orient_matrix_UB_33 -0.0041585000
_diffrn_radiation_monochromator mirror
_diffrn_radiation_probe x-ray
_diffrn_radiation_type MoK\a
_diffrn_radiation_wavelength 0.71073
_diffrn_reflns_av_R_equivalents 0.0398
_diffrn_reflns_av_unetI/netI 0.0444
_diffrn_reflns_Laue_measured_fraction_full 0.986
_diffrn_reflns_Laue_measured_fraction_max 0.986
_diffrn_reflns_limit_h_max 16
_diffrn_reflns_limit_h_min -14
_diffrn_reflns_limit_k_max 17
_diffrn_reflns_limit_k_min -18
_diffrn_reflns_limit_l_max 16
_diffrn_reflns_limit_l_min -16
_diffrn_reflns_number 10772
_diffrn_reflns_point_group_measured_fraction_full 0.986
_diffrn_reflns_point_group_measured_fraction_max 0.986
_diffrn_reflns_theta_full 25.027
_diffrn_reflns_theta_max 25.027
_diffrn_reflns_theta_min 2.643
_diffrn_source 'SuperNova (Mo) X-ray Source'
_exptl_absorpt_coefficient_mu 0.645
_exptl_absorpt_correction_T_max 1.00000
_exptl_absorpt_correction_T_min 0.77353
_exptl_absorpt_correction_type multi-scan
_exptl_absorpt_process_details
;
CrysAlisPro, Agilent Technologies,
Version 1.171.37.34 (release 22-05-2014 CrysAlis171 .NET)
(compiled May 22 2014,16:03:01)
Empirical absorption correction using spherical harmonics,
 implemented in SCALE3 ABSPACK scaling algorithm.
;
_exptl_crystal_colour 'clear blackish brown'
_exptl_crystal_colour_lustre clear
_exptl_crystal_colour_modifier blackish
_exptl_crystal_colour_primary brown
_exptl_crystal_density_diffrn 1.578
_exptl_crystal_description block
_exptl_crystal_F_000 1320
_exptl_crystal_size_max 0.3
_exptl_crystal_size_mid 0.2
_exptl_crystal_size_min 0.1
_refine_diff_density_max 1.198
_refine_diff_density_min -0.695
_refine_diff_density_rms 0.090
_refine_ls_extinction_method none
_refine_ls_goodness_of_fit_ref 1.040
_refine_ls_hydrogen_treatment constr
_refine_ls_matrix_type full
_refine_ls_number_parameters 390
_refine_ls_number_reflns 4707
_refine_ls_number_restraints 0
_refine_ls_restrained_S_all 1.040
_refine_ls_R_factor_all 0.0514
_refine_ls_R_factor_gt 0.0460
_refine_ls_shift/su_max 0.001
_refine_ls_shift/su_mean 0.000
_refine_ls_structure_factor_coef Fsqd
_refine_ls_weighting_details 'w=1/[\s^2^(Fo^2^)+(0.0718P)^2^+2.9806P] where P=(Fo^2^+2Fc^2^)/3'
_refine_ls_weighting_scheme calc
_refine_ls_wR_factor_gt 0.1236
_refine_ls_wR_factor_ref 0.1280
_reflns_Friedel_coverage 0.000
_reflns_number_gt 4284
_reflns_number_total 4707
_reflns_threshold_expression 'I > 2\s(I)'
_cod_data_source_file c9cc05856g2.cif
_cod_data_source_block mn_ag
_cod_database_code 7124112
_shelx_shelxl_version_number 2014/7
_chemical_oxdiff_formula 'C H N O Mn Ag Cl'
_shelx_space_group_comment
;
The symmetry employed for this shelxl refinement is uniquely defined
by the following loop, which should always be used as a source of
symmetry information in preference to the above space-group names.
They are only intended as comments.
;
_reflns_odcompleteness_completeness 91.57
_reflns_odcompleteness_iscentric 1
_reflns_odcompleteness_theta 25.63
_olex2_refinement_description
;
1. Fixed Uiso
 At 1.2 times of:
  All C(H) groups, All C(H,H) groups
 At 1.5 times of:
  All C(H,H,H) groups
2.a Secondary CH2 refined with riding coordinates:
 C28(H28A,H28B), C29(H29A,H29B)
2.b Aromatic/amide H refined with riding coordinates:
 C2(H2), C3(H3), C5(H5), C6(H6), C7(H7), C9(H9), C10(H10), C14(H14), C15(H15),
 C17(H17), C18(H18), C19(H19), C21(H21), C22(H22), C25(H25)
2.c Idealised Me refined as rotating group:
 C26(H26A,H26B,H26C), C27(H27A,H27B,H27C)
;
_olex2_date_sample_data_collection 2018-06-09
_olex2_submission_special_instructions 'No special instructions were received'

loop_
_space_group_symop_operation_xyz
'x, y, z'
'-x+1/2, y+1/2, -z+1/2'
'-x, -y, -z'
'x-1/2, -y-1/2, z-1/2'

loop_
_atom_site_label
_atom_site_type_symbol
_atom_site_fract_x
_atom_site_fract_y
_atom_site_fract_z
_atom_site_U_iso_or_equiv
_atom_site_adp_type
_atom_site_occupancy
_atom_site_site_symmetry_order
_atom_site_calc_flag
_atom_site_refinement_flags_posn
Mn01 Mn 0.59546(3) 0.54639(2) 0.61421(3) 0.01379(15) Uani 1 1 d .
O1 O 0.56007(14) 0.42957(11) 0.56772(14) 0.0149(4) Uani 1 1 d .
O2 O 0.49752(15) 0.55004(11) 0.66873(14) 0.0157(4) Uani 1 1 d .
O3 O 0.71899(15) 0.49697(12) 0.77451(14) 0.0199(4) Uani 1 1 d .
N1 N 0.69769(17) 0.54837(13) 0.55853(16) 0.0134(4) Uani 1 1 d .
N2 N 0.61529(17) 0.67188(14) 0.63013(16) 0.0152(5) Uani 1 1 d .
N3 N 0.74737(19) 0.43982(14) 0.93414(17) 0.0209(5) Uani 1 1 d .
C1 C 0.6317(2) 0.37147(16) 0.57196(18) 0.0153(5) Uani 1 1 d .
C2 C 0.6146(2) 0.28451(17) 0.59267(19) 0.0171(5) Uani 1 1 d .
H2 H 0.5599 0.2721 0.6094 0.021 Uiso 1 1 calc R
C3 C 0.6771(2) 0.21861(17) 0.5885(2) 0.0190(6) Uani 1 1 d .
H3 H 0.6660 0.1623 0.6047 0.023 Uiso 1 1 calc R
C4 C 0.7587(2) 0.23497(16) 0.55969(19) 0.0168(5) Uani 1 1 d .
C5 C 0.8184(2) 0.16728(18) 0.5462(2) 0.0214(6) Uani 1 1 d .
H5 H 0.8055 0.1103 0.5585 0.026 Uiso 1 1 calc R
C6 C 0.8955(2) 0.18371(18) 0.5153(2) 0.0219(6) Uani 1 1 d .
H6 H 0.9332 0.1381 0.5057 0.026 Uiso 1 1 calc R
C7 C 0.9168(2) 0.26901(18) 0.49842(19) 0.0194(6) Uani 1 1 d .
H7 H 0.9686 0.2801 0.4771 0.023 Uiso 1 1 calc R
C8 C 0.8610(2) 0.33785(17) 0.51320(19) 0.0171(5) Uani 1 1 d .
C9 C 0.8815(2) 0.42561(17) 0.4951(2) 0.0178(5) Uani 1 1 d .
H9 H 0.9334 0.4364 0.4740 0.021 Uiso 1 1 calc R
C10 C 0.8276(2) 0.49310(17) 0.5078(2) 0.0179(5) Uani 1 1 d .
H10 H 0.8436 0.5490 0.4951 0.021 Uiso 1 1 calc R
C11 C 0.7458(2) 0.48121(16) 0.54058(18) 0.0148(5) Uani 1 1 d .
C12 C 0.7197(2) 0.39245(16) 0.55490(19) 0.0144(5) Uani 1 1 d .
C13 C 0.4563(2) 0.61590(17) 0.69479(19) 0.0167(5) Uani 1 1 d .
C14 C 0.3782(2) 0.59459(18) 0.7276(2) 0.0193(6) Uani 1 1 d .
H14 H 0.3627 0.5366 0.7324 0.023 Uiso 1 1 calc R
C15 C 0.3257(2) 0.65747(19) 0.7519(2) 0.0212(6) Uani 1 1 d .
H15 H 0.2729 0.6420 0.7702 0.025 Uiso 1 1 calc R
C16 C 0.3507(2) 0.74638(18) 0.7496(2) 0.0208(6) Uani 1 1 d .
C17 C 0.2972(2) 0.81226(19) 0.7752(2) 0.0251(6) Uani 1 1 d .
H17 H 0.2429 0.7975 0.7917 0.030 Uiso 1 1 calc R
C18 C 0.3247(2) 0.89816(19) 0.7759(2) 0.0269(6) Uani 1 1 d .
H18 H 0.2887 0.9410 0.7927 0.032 Uiso 1 1 calc R
C19 C 0.4056(2) 0.92102(18) 0.7517(2) 0.0232(6) Uani 1 1 d .
H19 H 0.4241 0.9791 0.7532 0.028 Uiso 1 1 calc R
C20 C 0.4597(2) 0.85785(17) 0.72495(19) 0.0196(6) Uani 1 1 d .
C21 C 0.5460(2) 0.87963(17) 0.7040(2) 0.0187(6) Uani 1 1 d .
H21 H 0.5671 0.9373 0.7090 0.022 Uiso 1 1 calc R
C22 C 0.5980(2) 0.81922(17) 0.6770(2) 0.0184(6) Uani 1 1 d .
H22 H 0.6548 0.8364 0.6656 0.022 Uiso 1 1 calc R
C23 C 0.5682(2) 0.72883(17) 0.66528(18) 0.0156(5) Uani 1 1 d .
C24 C 0.4856(2) 0.70358(16) 0.69324(19) 0.0154(5) Uani 1 1 d .
C25 C 0.6871(2) 0.45638(16) 0.8300(2) 0.0188(6) Uani 1 1 d .
H25 H 0.6162 0.4363 0.7960 0.023 Uiso 1 1 calc R
C26 C 0.7008(3) 0.4007(2) 0.9960(2) 0.0300(7) Uani 1 1 d .
H26A H 0.6973 0.4431 1.0439 0.045 Uiso 1 1 calc GR
H26B H 0.7450 0.3529 1.0371 0.045 Uiso 1 1 calc GR
H26C H 0.6292 0.3802 0.9479 0.045 Uiso 1 1 calc GR
C27 C 0.8592(2) 0.46946(19) 0.9934(2) 0.0265(6) Uani 1 1 d .
H27A H 0.8819 0.4906 0.9437 0.040 Uiso 1 1 calc GR
H27B H 0.9047 0.4220 1.0339 0.040 Uiso 1 1 calc GR
H27C H 0.8645 0.5152 1.0417 0.040 Uiso 1 1 calc GR
C28 C 0.7072(2) 0.63709(16) 0.5260(2) 0.0194(6) Uani 1 1 d .
H28A H 0.6509 0.6474 0.4527 0.023 Uiso 1 1 calc R
H28B H 0.7766 0.6441 0.5283 0.023 Uiso 1 1 calc R
C29 C 0.6970(2) 0.70211(17) 0.6010(2) 0.0185(5) Uani 1 1 d .
H29A H 0.7662 0.7087 0.6655 0.022 Uiso 1 1 calc R
H29B H 0.6759 0.7582 0.5659 0.022 Uiso 1 1 calc R
C30 C 0.7807(2) 0.32224(16) 0.54324(19) 0.0167(5) Uani 1 1 d .
C31 C 0.4318(2) 0.76876(17) 0.72213(19) 0.0181(6) Uani 1 1 d .
Cl1 Cl 1.01261(5) 0.68117(4) 0.74127(5) 0.01909(18) Uani 1 1 d .
O4 O 1.07410(19) 0.63081(14) 0.70491(18) 0.0336(5) Uani 1 1 d .
O5 O 1.08631(19) 0.72672(15) 0.83718(18) 0.0406(6) Uani 1 1 d .
O6 O 0.94662(18) 0.74197(16) 0.65964(19) 0.0410(6) Uani 1 1 d .
O7 O 0.94615(16) 0.62489(13) 0.76596(17) 0.0286(5) Uani 1 1 d .

loop_
_atom_site_aniso_label
_atom_site_aniso_U_11
_atom_site_aniso_U_22
_atom_site_aniso_U_33
_atom_site_aniso_U_23
_atom_site_aniso_U_13
_atom_site_aniso_U_12
Mn01 0.0128(2) 0.0129(2) 0.0132(2) 0.00019(14) 0.00432(18) -0.00065(15)
O1 0.0110(9) 0.0156(9) 0.0155(9) -0.0005(7) 0.0043(7) -0.0003(7)
O2 0.0161(9) 0.0148(9) 0.0172(9) 0.0000(7) 0.0086(8) 0.0000(7)
O3 0.0186(9) 0.0217(10) 0.0157(9) 0.0019(7) 0.0053(8) 0.0003(8)
N1 0.0125(11) 0.0127(11) 0.0141(10) 0.0004(8) 0.0055(9) -0.0012(8)
N2 0.0111(10) 0.0162(11) 0.0133(10) 0.0007(8) 0.0018(9) -0.0006(9)
N3 0.0241(13) 0.0199(11) 0.0136(11) 0.0003(9) 0.0050(10) 0.0018(10)
C1 0.0165(13) 0.0161(12) 0.0069(11) -0.0015(9) 0.0004(10) -0.0001(10)
C2 0.0153(13) 0.0186(13) 0.0120(12) 0.0010(10) 0.0022(10) -0.0027(11)
C3 0.0219(14) 0.0138(12) 0.0150(12) 0.0025(10) 0.0037(11) -0.0009(11)
C4 0.0167(13) 0.0161(13) 0.0105(11) 0.0012(9) 0.0008(10) 0.0003(10)
C5 0.0239(15) 0.0169(13) 0.0160(13) 0.0012(10) 0.0036(11) 0.0026(11)
C6 0.0236(15) 0.0201(14) 0.0170(13) -0.0014(10) 0.0056(12) 0.0068(11)
C7 0.0145(13) 0.0261(14) 0.0127(12) -0.0012(10) 0.0025(10) 0.0017(11)
C8 0.0155(13) 0.0206(13) 0.0088(11) -0.0006(10) 0.0008(10) 0.0027(11)
C9 0.0134(12) 0.0234(14) 0.0143(12) -0.0014(10) 0.0047(10) -0.0021(11)
C10 0.0178(13) 0.0164(13) 0.0169(12) 0.0004(10) 0.0063(11) -0.0018(11)
C11 0.0124(12) 0.0178(13) 0.0085(11) -0.0005(10) 0.0003(10) -0.0002(10)
C12 0.0120(12) 0.0158(13) 0.0094(11) -0.0003(9) 0.0003(10) 0.0004(10)
C13 0.0122(12) 0.0232(14) 0.0091(11) -0.0003(10) 0.0005(10) 0.0005(11)
C14 0.0164(13) 0.0226(14) 0.0144(12) -0.0010(10) 0.0039(10) -0.0037(11)
C15 0.0151(13) 0.0327(15) 0.0146(13) -0.0021(11) 0.0063(11) -0.0014(12)
C16 0.0185(13) 0.0272(15) 0.0113(12) -0.0016(11) 0.0030(11) 0.0032(12)
C17 0.0197(14) 0.0350(16) 0.0181(13) -0.0039(12) 0.0071(12) 0.0037(12)
C18 0.0292(16) 0.0285(15) 0.0192(14) -0.0026(11) 0.0088(12) 0.0106(13)
C19 0.0249(15) 0.0223(14) 0.0119(12) -0.0021(10) 0.0004(11) 0.0047(12)
C20 0.0209(14) 0.0201(14) 0.0093(12) -0.0006(10) 0.0003(10) 0.0032(11)
C21 0.0215(14) 0.0150(13) 0.0117(12) -0.0009(10) 0.0017(11) 0.0000(11)
C22 0.0164(13) 0.0202(14) 0.0143(12) 0.0012(10) 0.0040(11) -0.0019(11)
C23 0.0129(12) 0.0189(13) 0.0078(11) -0.0003(9) -0.0008(10) 0.0007(10)
C24 0.0140(12) 0.0171(13) 0.0092(11) -0.0011(10) 0.0008(10) -0.0001(10)
C25 0.0173(13) 0.0170(13) 0.0158(13) -0.0019(10) 0.0030(11) 0.0008(11)
C26 0.0365(17) 0.0309(16) 0.0214(14) 0.0050(12) 0.0130(13) 0.0028(14)
C27 0.0258(16) 0.0268(15) 0.0166(13) -0.0016(11) 0.0020(12) 0.0011(13)
C28 0.0230(14) 0.0149(13) 0.0218(13) 0.0043(10) 0.0119(12) 0.0002(11)
C29 0.0171(13) 0.0156(13) 0.0208(13) 0.0009(10) 0.0076(11) -0.0009(11)
C30 0.0167(13) 0.0180(13) 0.0091(11) 0.0006(9) 0.0012(10) 0.0008(11)
C31 0.0150(13) 0.0226(14) 0.0080(11) -0.0010(10) -0.0014(10) 0.0022(11)
Cl1 0.0154(3) 0.0205(3) 0.0183(3) -0.0005(2) 0.0056(3) 0.0004(2)
O4 0.0392(13) 0.0283(11) 0.0433(13) -0.0046(10) 0.0279(11) 0.0001(10)
O5 0.0356(13) 0.0444(14) 0.0321(12) -0.0193(11) 0.0084(11) -0.0121(11)
O6 0.0254(12) 0.0434(14) 0.0491(14) 0.0260(11) 0.0137(11) 0.0076(10)
O7 0.0233(11) 0.0316(11) 0.0329(11) 0.0105(9) 0.0151(9) 0.0024(9)

loop_
_atom_type_symbol
_atom_type_description
_atom_type_scat_dispersion_real
_atom_type_scat_dispersion_imag
_atom_type_scat_source
C C 0.0033 0.0016 'International Tables Vol C Tables 4.2.6.8 and 6.1.1.4'
H H 0.0000 0.0000 'International Tables Vol C Tables 4.2.6.8 and 6.1.1.4'
Cl Cl 0.1484 0.1585 'International Tables Vol C Tables 4.2.6.8 and 6.1.1.4'
Mn Mn 0.3368 0.7283 'International Tables Vol C Tables 4.2.6.8 and 6.1.1.4'
N N 0.0061 0.0033 'International Tables Vol C Tables 4.2.6.8 and 6.1.1.4'
O O 0.0106 0.0060 'International Tables Vol C Tables 4.2.6.8 and 6.1.1.4'

loop_
_geom_angle_atom_site_label_1
_geom_angle_atom_site_label_2
_geom_angle_atom_site_label_3
_geom_angle
_geom_angle_site_symmetry_3
O1 Mn01 O1 80.07(7) 3_666
O1 Mn01 O3 88.61(7) .
O1 Mn01 N1 89.83(8) .
O1 Mn01 N2 168.10(8) .
O2 Mn01 O1 87.96(7) 3_666
O2 Mn01 O1 92.76(7) .
O2 Mn01 O3 87.76(7) .
O2 Mn01 N1 177.37(8) .
O2 Mn01 N2 90.90(8) .
O3 Mn01 O1 167.69(6) 3_666
N1 Mn01 O1 91.97(7) 3_666
N1 Mn01 O3 92.83(8) .
N1 Mn01 N2 86.47(9) .
N2 Mn01 O1 88.75(7) 3_666
N2 Mn01 O3 102.85(8) .
Mn01 O1 Mn01 99.92(7) 3_666
C1 O1 Mn01 114.89(14) 3_666
C1 O1 Mn01 123.73(16) .
C13 O2 Mn01 130.78(16) .
C25 O3 Mn01 118.14(17) .
C11 N1 Mn01 127.70(17) .
C11 N1 C28 122.2(2) .
C28 N1 Mn01 109.80(15) .
C23 N2 Mn01 128.76(18) .
C23 N2 C29 119.6(2) .
C29 N2 Mn01 111.65(16) .
C25 N3 C26 121.1(2) .
C25 N3 C27 121.2(2) .
C26 N3 C27 117.4(2) .
O1 C1 C2 116.4(2) .
O1 C1 C12 123.3(2) .
C12 C1 C2 120.2(2) .
C1 C2 H2 119.4 .
C3 C2 C1 121.1(2) .
C3 C2 H2 119.4 .
C2 C3 H3 119.6 .
C2 C3 C4 120.8(2) .
C4 C3 H3 119.6 .
C3 C4 C30 119.1(2) .
C5 C4 C3 121.9(2) .
C5 C4 C30 119.0(2) .
C4 C5 H5 119.3 .
C6 C5 C4 121.4(3) .
C6 C5 H5 119.3 .
C5 C6 H6 120.1 .
C5 C6 C7 119.7(3) .
C7 C6 H6 120.1 .
C6 C7 H7 119.8 .
C6 C7 C8 120.5(3) .
C8 C7 H7 119.8 .
C7 C8 C9 120.9(2) .
C7 C8 C30 120.6(2) .
C30 C8 C9 118.5(2) .
C8 C9 H9 119.0 .
C10 C9 C8 121.9(2) .
C10 C9 H9 119.0 .
C9 C10 H10 119.0 .
C9 C10 C11 122.1(2) .
C11 C10 H10 119.0 .
N1 C11 C10 121.5(2) .
N1 C11 C12 121.2(2) .
C10 C11 C12 117.3(2) .
C1 C12 C11 122.8(2) .
C1 C12 C30 118.1(2) .
C30 C12 C11 118.9(2) .
O2 C13 C14 115.5(2) .
O2 C13 C24 124.3(2) .
C24 C13 C14 120.2(2) .
C13 C14 H14 119.4 .
C15 C14 C13 121.2(3) .
C15 C14 H14 119.4 .
C14 C15 H15 119.7 .
C14 C15 C16 120.7(3) .
C16 C15 H15 119.7 .
C17 C16 C15 121.2(3) .
C17 C16 C31 119.8(3) .
C31 C16 C15 118.9(2) .
C16 C17 H17 119.7 .
C18 C17 C16 120.6(3) .
C18 C17 H17 119.7 .
C17 C18 H18 119.9 .
C17 C18 C19 120.3(3) .
C19 C18 H18 119.9 .
C18 C19 H19 119.6 .
C18 C19 C20 120.8(3) .
C20 C19 H19 119.6 .
C19 C20 C21 121.7(3) .
C19 C20 C31 120.0(3) .
C31 C20 C21 118.3(2) .
C20 C21 H21 118.9 .
C22 C21 C20 122.1(2) .
C22 C21 H21 118.9 .
C21 C22 H22 118.9 .
C21 C22 C23 122.1(2) .
C23 C22 H22 118.9 .
N2 C23 C22 120.6(2) .
N2 C23 C24 122.3(2) .
C22 C23 C24 117.1(2) .
C13 C24 C23 122.6(2) .
C13 C24 C31 117.8(2) .
C31 C24 C23 119.6(2) .
O3 C25 N3 124.4(3) .
O3 C25 H25 117.8 .
N3 C25 H25 117.8 .
N3 C26 H26A 109.5 .
N3 C26 H26B 109.5 .
N3 C26 H26C 109.5 .
H26A C26 H26B 109.5 .
H26A C26 H26C 109.5 .
H26B C26 H26C 109.5 .
N3 C27 H27A 109.5 .
N3 C27 H27B 109.5 .
N3 C27 H27C 109.5 .
H27A C27 H27B 109.5 .
H27A C27 H27C 109.5 .
H27B C27 H27C 109.5 .
N1 C28 H28A 109.7 .
N1 C28 H28B 109.7 .
N1 C28 C29 109.9(2) .
H28A C28 H28B 108.2 .
C29 C28 H28A 109.7 .
C29 C28 H28B 109.7 .
N2 C29 C28 109.7(2) .
N2 C29 H29A 109.7 .
N2 C29 H29B 109.7 .
C28 C29 H29A 109.7 .
C28 C29 H29B 109.7 .
H29A C29 H29B 108.2 .
C4 C30 C12 120.1(2) .
C8 C30 C4 118.7(2) .
C8 C30 C12 121.2(2) .
C16 C31 C20 118.4(2) .
C16 C31 C24 121.1(2) .
C20 C31 C24 120.5(2) .
O4 Cl1 O5 108.49(14) .
O4 Cl1 O7 109.80(13) .
O5 Cl1 O7 108.97(13) .
O6 Cl1 O4 109.62(14) .
O6 Cl1 O5 109.78(15) .
O6 Cl1 O7 110.15(13) .

loop_
_geom_bond_atom_site_label_1
_geom_bond_atom_site_label_2
_geom_bond_distance
_geom_bond_site_symmetry_2
Mn01 O1 2.4816(18) 3_666
Mn01 O1 1.8999(18) .
Mn01 O2 1.8800(17) .
Mn01 O3 2.2294(18) .
Mn01 N1 1.948(2) .
Mn01 N2 1.952(2) .
O1 Mn01 2.4816(18) 3_666
O1 C1 1.330(3) .
O2 C13 1.308(3) .
O3 C25 1.245(3) .
N1 C11 1.328(3) .
N1 C28 1.470(3) .
N2 C23 1.334(3) .
N2 C29 1.474(3) .
N3 C25 1.327(3) .
N3 C26 1.455(4) .
N3 C27 1.459(4) .
C1 C2 1.417(4) .
C1 C12 1.411(4) .
C2 H2 0.9300 .
C2 C3 1.365(4) .
C3 H3 0.9300 .
C3 C4 1.416(4) .
C4 C5 1.410(4) .
C4 C30 1.425(4) .
C5 H5 0.9300 .
C5 C6 1.376(4) .
C6 H6 0.9300 .
C6 C7 1.395(4) .
C7 H7 0.9300 .
C7 C8 1.396(4) .
C8 C9 1.432(4) .
C8 C30 1.408(4) .
C9 H9 0.9300 .
C9 C10 1.350(4) .
C10 H10 0.9300 .
C10 C11 1.448(4) .
C11 C12 1.456(3) .
C12 C30 1.441(4) .
C13 C14 1.425(4) .
C13 C24 1.417(4) .
C14 H14 0.9300 .
C14 C15 1.361(4) .
C15 H15 0.9300 .
C15 C16 1.420(4) .
C16 C17 1.413(4) .
C16 C31 1.417(4) .
C17 H17 0.9300 .
C17 C18 1.378(4) .
C18 H18 0.9300 .
C18 C19 1.387(4) .
C19 H19 0.9300 .
C19 C20 1.397(4) .
C20 C21 1.424(4) .
C20 C31 1.424(4) .
C21 H21 0.9300 .
C21 C22 1.349(4) .
C22 H22 0.9300 .
C22 C23 1.442(4) .
C23 C24 1.452(4) .
C24 C31 1.432(4) .
C25 H25 0.9300 .
C26 H26A 0.9600 .
C26 H26B 0.9600 .
C26 H26C 0.9600 .
C27 H27A 0.9600 .
C27 H27B 0.9600 .
C27 H27C 0.9600 .
C28 H28A 0.9700 .
C28 H28B 0.9700 .
C28 C29 1.518(4) .
C29 H29A 0.9700 .
C29 H29B 0.9700 .
Cl1 O4 1.432(2) .
Cl1 O5 1.436(2) .
Cl1 O6 1.431(2) .
Cl1 O7 1.438(2) .
